data_1512900
loop_
_publ_author_name
'Timothy J. Boyle'
'Louis J. Tribby'
'Todd M. Alam'
'Scott D. Bunge'
'Gregory P. Holland'

_publ_section_title
;
 Catechol derivatives of Group 4 and 5 compounds
;
_journal_name_full 'Personal Communication to COD'
_journal_year 2013
_chemical_formula_sum 'C36 H24 O13 Ti3'
_chemical_formula_weight 1040.57
_chemical_name_systematic
; 
 ? 
;
_space_group_IT_number 14
_symmetry_cell_setting monoclinic
_symmetry_space_group_name_Hall '-P 2ybc'
_symmetry_space_group_name_H-M 'P 1 21/c 1'
_atom_sites_solution_hydrogens geom
_atom_sites_solution_primary direct
_atom_sites_solution_secondary difmap
_audit_creation_method SHELXL-97
_cell_angle_alpha 90.00
_cell_angle_beta 102.499(7)
_cell_angle_gamma 90.00
_cell_formula_units_Z 4
_cell_length_a 15.210(5)
_cell_length_b 16.146(5)
_cell_length_c 21.180(7)
_cell_measurement_temperature 168(2)
_cell_volume 5078(3)
_computing_cell_refinement 'Bruker SMART'
_computing_data_collection 'Bruker SMART'
_computing_data_reduction 'Bruker SAINT'
_computing_molecular_graphics 'Bruker SHELXTL'
_computing_publication_material 'Bruker SHELXTL'
_computing_structure_refinement 'SHELXL-97 (Sheldrick, 1997)'
_computing_structure_solution 'SHELXS-97 (Sheldrick, 1990)'
_diffrn_ambient_temperature 168(2)
_diffrn_measured_fraction_theta_full 0.928
_diffrn_measured_fraction_theta_max 0.928
_diffrn_measurement_device_type 'CCD area detector'
_diffrn_measurement_method 'phi and omega scans'
_diffrn_radiation_monochromator graphite
_diffrn_radiation_source 'fine-focus sealed tube'
_diffrn_radiation_type MoK\a
_diffrn_radiation_wavelength 0.71073
_diffrn_reflns_av_R_equivalents 0.1910
_diffrn_reflns_av_sigmaI/netI 0.3040
_diffrn_reflns_limit_h_max 19
_diffrn_reflns_limit_h_min -19
_diffrn_reflns_limit_k_max 21
_diffrn_reflns_limit_k_min -21
_diffrn_reflns_limit_l_max 27
_diffrn_reflns_limit_l_min -27
_diffrn_reflns_number 41927
_diffrn_reflns_theta_full 28.10
_diffrn_reflns_theta_max 28.10
_diffrn_reflns_theta_min 1.37
_exptl_absorpt_coefficient_mu 0.526
_exptl_absorpt_correction_T_max 0.9742
_exptl_absorpt_correction_T_min 0.9173
_exptl_absorpt_correction_type multi-scan
_exptl_absorpt_process_details SADABS
_exptl_crystal_colour reddish
_exptl_crystal_density_diffrn 1.361
_exptl_crystal_density_meas ?
_exptl_crystal_density_method 'not measured'
_exptl_crystal_description rectangular
_exptl_crystal_F_000 2144
_exptl_crystal_size_max 0.17
_exptl_crystal_size_mid 0.07
_exptl_crystal_size_min 0.05
_refine_diff_density_max 0.552
_refine_diff_density_min -0.477
_refine_diff_density_rms 0.112
_refine_ls_extinction_method none
_refine_ls_goodness_of_fit_ref 0.854
_refine_ls_hydrogen_treatment mixed
_refine_ls_matrix_type full
_refine_ls_number_parameters 469
_refine_ls_number_reflns 11502
_refine_ls_number_restraints 0
_refine_ls_restrained_S_all 0.854
_refine_ls_R_factor_all 0.2089
_refine_ls_R_factor_gt 0.0916
_refine_ls_shift/su_max 0.000
_refine_ls_shift/su_mean 0.000
_refine_ls_structure_factor_coef Fsqd
_refine_ls_weighting_details 'calc w=1/[\s^2^(Fo^2^)+(0.0801P)^2^+0.0000P] where P=(Fo^2^+2Fc^2^)/3'
_refine_ls_weighting_scheme calc
_refine_ls_wR_factor_gt 0.1984
_refine_ls_wR_factor_ref 0.2275
_reflns_number_gt 4031
_reflns_number_total 11502
_reflns_threshold_expression >2sigma(I)
_cod_data_source_file 2005-1143.cif
_cod_data_source_block lou005p
_cod_depositor_comments
;
The following automatic conversions were performed:

'_symmetry_cell_setting' value 'Monoclinic' changed to 'monoclinic'
according to the built-in table from CIF Core dictionary named
'cif_core.dic' version 2.4.1 from
2010-06-29.

'_exptl_absorpt_correction_type' value 'MULTI-SCAN'
changed to 'multi-scan' according to the built-in table from CIF Core
dictionary named 'cif_core.dic' version 2.4.1 from 2010-06-29.

Automatic conversion script
Id: cif_fix_values 1891 2012-01-12 08:04:46Z andrius 


  After discussions with the corresponding author T. J. Boyle,
  reassigning this entry as "Personal Communication to COD", and
  replacing the original _chemical_formula_sum with the calculated
  value. Neither originally procided summary formula nor the
  calculated value could be matched against the tables in the
  10.1016/j.poly.2005.03.055 paper.

  Saulius Gra\<zulis
  2013-12-06

The following automatic conversions were performed:

'_exptl_crystal_density_meas' value 'not measured' was changed to '?'
- the value is perceived as not measured.

Automatic conversion script
Id: cif_fix_values 3008 2015-01-20 13:52:24Z robertas 
;
_cod_original_sg_symbol_H-M P2(1)/c
_cod_original_formula_sum 'C50 H44 N2 O14 Ti3'
_cod_database_code 1512900

loop_
_symmetry_equiv_pos_as_xyz
'x, y, z'
'-x, y+1/2, -z+1/2'
'-x, -y, -z'
'x, -y-1/2, z-1/2'

loop_
_atom_site_label
_atom_site_type_symbol
_atom_site_fract_x
_atom_site_fract_y
_atom_site_fract_z
_atom_site_U_iso_or_equiv
_atom_site_adp_type
_atom_site_occupancy
_atom_site_symmetry_multiplicity
_atom_site_calc_flag
_atom_site_refinement_flags
Ti1 Ti 0.21474(7) 0.57324(7) 0.13625(5) 0.0250(3) Uani 1 1 d .
Ti2 Ti 0.10175(8) 0.72523(7) 0.16694(6) 0.0290(3) Uani 1 1 d .
Ti3 Ti 0.23482(8) 0.63604(7) 0.28035(5) 0.0266(3) Uani 1 1 d .
O1 O 0.1465(3) 0.6147(2) 0.19757(18) 0.0255(10) Uani 1 1 d .
O2 O 0.2488(3) 0.4617(3) 0.1582(2) 0.0323(11) Uani 1 1 d .
O3 O 0.1203(3) 0.5180(3) 0.07704(19) 0.0287(11) Uani 1 1 d .
O4 O 0.2940(3) 0.5969(3) 0.0793(2) 0.0397(13) Uani 1 1 d .
O5 O 0.1699(3) 0.6911(3) 0.10140(19) 0.0312(11) Uani 1 1 d .
O6 O -0.0113(3) 0.7088(3) 0.10938(19) 0.0334(12) Uani 1 1 d .
O7 O 0.0223(3) 0.7339(3) 0.2284(2) 0.0397(13) Uani 1 1 d .
O8 O 0.1209(3) 0.8411(2) 0.1583(2) 0.0366(12) Uani 1 1 d .
O9 O 0.2087(3) 0.7496(3) 0.24508(19) 0.0293(11) Uani 1 1 d .
O10 O 0.1579(3) 0.6579(3) 0.33832(19) 0.0355(12) Uani 1 1 d .
O11 O 0.2266(3) 0.5251(2) 0.3120(2) 0.0307(11) Uani 1 1 d .
O12 O 0.3532(3) 0.6609(3) 0.3262(2) 0.0333(11) Uani 1 1 d .
O13 O 0.3125(3) 0.6010(2) 0.21567(19) 0.0263(11) Uani 1 1 d .
C1 C 0.1944(4) 0.4028(4) 0.1227(3) 0.0281(16) Uani 1 1 d .
C2 C 0.2083(5) 0.3184(4) 0.1304(3) 0.043(2) Uani 1 1 d .
H2 H 0.2589 0.2969 0.1603 0.051 Uiso 1 1 calc R
C3 C 0.1438(5) 0.2653(4) 0.0919(4) 0.047(2) Uani 1 1 d .
H3 H 0.1481 0.2069 0.0974 0.056 Uiso 1 1 calc R
C4 C 0.0713(5) 0.3013(5) 0.0439(3) 0.047(2) Uani 1 1 d .
H4 H 0.0298 0.2661 0.0163 0.057 Uiso 1 1 calc R
C5 C 0.0621(5) 0.3836(4) 0.0382(3) 0.0321(18) Uani 1 1 d .
H5 H 0.0132 0.4063 0.0074 0.039 Uiso 1 1 calc R
C6 C 0.1228(4) 0.4355(4) 0.0764(3) 0.0246(15) Uani 1 1 d .
C7 C 0.2882(5) 0.6717(5) 0.0488(3) 0.041(2) Uani 1 1 d .
C8 C 0.3441(5) 0.6979(5) 0.0093(3) 0.052(2) Uani 1 1 d .
H8 H 0.3916 0.6639 0.0015 0.063 Uiso 1 1 calc R
C9 C 0.3279(5) 0.7763(5) -0.0186(3) 0.050(2) Uani 1 1 d .
H9 H 0.3650 0.7949 -0.0466 0.061 Uiso 1 1 calc R
C10 C 0.2616(6) 0.8274(5) -0.0076(3) 0.047(2) Uani 1 1 d .
H10 H 0.2543 0.8808 -0.0270 0.056 Uiso 1 1 calc R
C11 C 0.2054(5) 0.8023(5) 0.0313(4) 0.048(2) Uani 1 1 d .
H11 H 0.1576 0.8374 0.0371 0.058 Uiso 1 1 calc R
C12 C 0.2179(4) 0.7261(4) 0.0620(3) 0.0299(17) Uani 1 1 d .
C13 C -0.0846(4) 0.7166(4) 0.1346(3) 0.0293(16) Uani 1 1 d .
C14 C -0.1723(5) 0.7120(4) 0.0986(4) 0.0430(19) Uani 1 1 d .
H14 H -0.1847 0.7015 0.0534 0.052 Uiso 1 1 calc R
C15 C -0.2399(5) 0.7233(5) 0.1310(4) 0.055(2) Uani 1 1 d .
H15 H -0.3001 0.7236 0.1065 0.066 Uiso 1 1 calc R
C16 C -0.2263(5) 0.7345(4) 0.1977(4) 0.046(2) Uani 1 1 d .
H16 H -0.2749 0.7400 0.2190 0.055 Uiso 1 1 calc R
C17 C -0.1347(6) 0.7372(4) 0.2316(4) 0.047(2) Uani 1 1 d .
H17 H -0.1219 0.7446 0.2772 0.056 Uiso 1 1 calc R
C18 C -0.0652(5) 0.7295(4) 0.2016(3) 0.0323(17) Uani 1 1 d .
C19 C 0.1798(5) 0.8801(5) 0.2038(3) 0.0387(19) Uani 1 1 d .
C20 C 0.1905(5) 0.9663(4) 0.2040(4) 0.049(2) Uani 1 1 d .
H20 H 0.1537 1.0010 0.1729 0.058 Uiso 1 1 calc R
C21 C 0.2591(7) 0.9980(5) 0.2531(5) 0.086(3) Uani 1 1 d .
H21 H 0.2714 1.0557 0.2528 0.103 Uiso 1 1 calc R
C22 C 0.3122(6) 0.9487(6) 0.3039(5) 0.081(3) Uani 1 1 d .
H22 H 0.3562 0.9738 0.3371 0.097 Uiso 1 1 calc R
C23 C 0.2979(5) 0.8619(5) 0.3037(3) 0.045(2) Uani 1 1 d .
H23 H 0.3306 0.8268 0.3366 0.054 Uiso 1 1 calc R
C24 C 0.2332(5) 0.8313(4) 0.2526(3) 0.0328(17) Uani 1 1 d .
C25 C 0.1193(4) 0.5865(4) 0.3589(3) 0.0280(16) Uani 1 1 d .
C26 C 0.0545(5) 0.5864(5) 0.3939(3) 0.045(2) Uani 1 1 d .
H26 H 0.0268 0.6364 0.4032 0.054 Uiso 1 1 calc R
C27 C 0.0301(5) 0.5099(6) 0.4159(4) 0.055(2) Uani 1 1 d .
H27 H -0.0134 0.5070 0.4420 0.066 Uiso 1 1 calc R
C28 C 0.0704(6) 0.4375(5) 0.3991(4) 0.066(3) Uani 1 1 d .
H28 H 0.0528 0.3856 0.4135 0.079 Uiso 1 1 calc R
C29 C 0.1321(5) 0.4392(5) 0.3637(4) 0.0399(19) Uani 1 1 d .
H29 H 0.1560 0.3889 0.3512 0.048 Uiso 1 1 calc R
C30 C 0.1603(4) 0.5109(4) 0.3458(3) 0.0277(16) Uani 1 1 d .
C31 C 0.4219(4) 0.6552(4) 0.2960(3) 0.0324(17) Uani 1 1 d .
C32 C 0.5090(5) 0.6795(4) 0.3228(3) 0.042(2) Uani 1 1 d .
H32 H 0.5241 0.7017 0.3653 0.050 Uiso 1 1 calc R
C33 C 0.5742(5) 0.6707(4) 0.2864(4) 0.049(2) Uani 1 1 d .
H33 H 0.6348 0.6848 0.3051 0.059 Uiso 1 1 calc R
C34 C 0.5521(5) 0.6413(4) 0.2222(4) 0.0420(19) Uani 1 1 d .
H34 H 0.5963 0.6394 0.1967 0.050 Uiso 1 1 calc R
C35 C 0.4650(5) 0.6152(4) 0.1970(4) 0.0400(19) Uani 1 1 d .
H35 H 0.4499 0.5918 0.1549 0.048 Uiso 1 1 calc R
C36 C 0.4006(4) 0.6232(4) 0.2329(3) 0.0226(15) Uani 1 1 d .

loop_
_atom_site_aniso_label
_atom_site_aniso_U_11
_atom_site_aniso_U_22
_atom_site_aniso_U_33
_atom_site_aniso_U_23
_atom_site_aniso_U_13
_atom_site_aniso_U_12
Ti1 0.0243(7) 0.0265(7) 0.0231(7) -0.0019(5) 0.0028(5) 0.0016(6)
Ti2 0.0274(7) 0.0302(7) 0.0257(7) -0.0055(6) -0.0022(6) 0.0037(6)
Ti3 0.0239(7) 0.0343(7) 0.0210(7) -0.0025(6) 0.0038(5) -0.0001(6)
O1 0.030(3) 0.023(2) 0.022(2) -0.0058(19) 0.003(2) -0.001(2)
O2 0.027(3) 0.036(3) 0.026(3) -0.002(2) -0.012(2) -0.002(2)
O3 0.025(3) 0.037(3) 0.019(2) -0.004(2) -0.007(2) -0.002(2)
O4 0.056(3) 0.026(3) 0.040(3) 0.001(2) 0.018(3) -0.008(2)
O5 0.039(3) 0.033(3) 0.024(3) 0.013(2) 0.012(2) -0.004(2)
O6 0.023(3) 0.044(3) 0.027(3) -0.010(2) -0.010(2) 0.012(2)
O7 0.026(3) 0.056(3) 0.036(3) -0.010(2) 0.003(2) 0.011(2)
O8 0.042(3) 0.021(3) 0.042(3) -0.003(2) -0.002(2) -0.001(2)
O9 0.034(3) 0.029(3) 0.022(3) -0.001(2) 0.001(2) -0.009(2)
O10 0.039(3) 0.047(3) 0.019(2) -0.005(2) 0.002(2) 0.013(2)
O11 0.036(3) 0.022(3) 0.034(3) 0.003(2) 0.007(2) 0.008(2)
O12 0.032(3) 0.036(3) 0.027(3) -0.004(2) -0.004(2) -0.004(2)
O13 0.021(3) 0.025(2) 0.032(3) -0.008(2) 0.002(2) -0.002(2)
C1 0.018(4) 0.038(4) 0.029(4) 0.000(3) 0.006(3) -0.006(3)
C2 0.055(5) 0.029(4) 0.042(5) 0.008(4) 0.007(4) 0.017(4)
C3 0.068(6) 0.018(4) 0.058(6) -0.007(4) 0.020(5) -0.007(4)
C4 0.065(6) 0.050(5) 0.031(5) -0.016(4) 0.019(4) -0.010(4)
C5 0.048(5) 0.022(4) 0.020(4) -0.008(3) -0.005(3) -0.019(3)
C6 0.028(4) 0.015(4) 0.027(4) -0.003(3) -0.002(3) 0.004(3)
C7 0.037(5) 0.055(5) 0.027(4) -0.017(4) 0.000(4) -0.032(4)
C8 0.048(5) 0.087(7) 0.023(4) 0.010(4) 0.009(4) -0.013(5)
C9 0.054(6) 0.075(6) 0.021(4) -0.004(4) 0.003(4) -0.028(5)
C10 0.062(6) 0.049(5) 0.021(4) 0.000(4) -0.009(4) 0.014(5)
C11 0.043(5) 0.062(6) 0.036(5) 0.003(4) 0.004(4) 0.007(4)
C12 0.022(4) 0.033(4) 0.027(4) -0.010(3) -0.013(3) 0.003(3)
C13 0.019(4) 0.032(4) 0.035(4) -0.008(3) 0.000(3) 0.014(3)
C14 0.041(5) 0.046(5) 0.043(5) -0.004(4) 0.010(4) 0.008(4)
C15 0.020(4) 0.068(6) 0.072(6) 0.025(5) 0.000(4) 0.002(4)
C16 0.047(5) 0.053(5) 0.043(5) -0.003(4) 0.020(4) -0.019(4)
C17 0.069(6) 0.031(4) 0.032(5) -0.002(3) -0.007(4) 0.009(4)
C18 0.039(5) 0.034(4) 0.028(4) -0.002(3) 0.014(4) 0.002(4)
C19 0.041(5) 0.048(5) 0.034(5) -0.008(4) 0.021(4) -0.012(4)
C20 0.055(6) 0.029(5) 0.057(6) 0.001(4) 0.002(4) -0.011(4)
C21 0.130(9) 0.015(5) 0.096(8) 0.008(5) -0.012(7) -0.031(5)
C22 0.088(8) 0.078(8) 0.075(7) -0.043(6) 0.012(6) -0.022(6)
C23 0.056(5) 0.052(5) 0.024(4) -0.011(4) 0.002(4) -0.025(4)
C24 0.046(5) 0.023(4) 0.032(4) -0.004(3) 0.014(4) -0.006(3)
C25 0.031(4) 0.028(4) 0.027(4) -0.002(3) 0.011(3) -0.022(3)
C26 0.033(5) 0.054(5) 0.048(5) -0.023(4) 0.008(4) -0.009(4)
C27 0.030(5) 0.099(8) 0.039(5) 0.014(5) 0.015(4) -0.028(5)
C28 0.088(7) 0.040(5) 0.064(6) -0.001(5) 0.001(6) -0.024(5)
C29 0.037(5) 0.039(5) 0.049(5) -0.005(4) 0.021(4) -0.009(4)
C30 0.025(4) 0.027(4) 0.024(4) -0.003(3) -0.010(3) -0.006(3)
C31 0.022(4) 0.038(4) 0.034(4) 0.015(3) -0.003(3) -0.005(3)
C32 0.036(5) 0.065(6) 0.021(4) -0.007(4) 0.000(4) -0.009(4)
C33 0.013(4) 0.050(5) 0.078(6) 0.008(5) -0.006(4) -0.008(4)
C34 0.026(4) 0.048(5) 0.049(5) 0.006(4) 0.002(4) 0.003(4)
C35 0.042(5) 0.036(5) 0.041(5) 0.001(4) 0.007(4) -0.006(4)
C36 0.016(4) 0.022(4) 0.030(4) 0.007(3) 0.004(3) -0.002(3)

loop_
_atom_type_symbol
_atom_type_description
_atom_type_scat_dispersion_real
_atom_type_scat_dispersion_imag
_atom_type_scat_source
C C 0.0033 0.0016 'International Tables Vol C Tables 4.2.6.8 and 6.1.1.4'
H H 0.0000 0.0000 'International Tables Vol C Tables 4.2.6.8 and 6.1.1.4'
O O 0.0106 0.0060 'International Tables Vol C Tables 4.2.6.8 and 6.1.1.4'
N N 0.0061 0.0033 'International Tables Vol C Tables 4.2.6.8 and 6.1.1.4'
Ti Ti 0.2776 0.4457 'International Tables Vol C Tables 4.2.6.8 and 6.1.1.4'

loop_
_geom_angle_atom_site_label_1
_geom_angle_atom_site_label_2
_geom_angle_atom_site_label_3
_geom_angle
O2 Ti1 O3 81.05(18)
O2 Ti1 O4 99.64(19)
O3 Ti1 O4 99.55(19)
O2 Ti1 O1 108.58(18)
O3 Ti1 O1 99.48(17)
O4 Ti1 O1 147.99(18)
O2 Ti1 O13 83.99(17)
O3 Ti1 O13 162.60(18)
O4 Ti1 O13 91.67(18)
O1 Ti1 O13 76.91(16)
O2 Ti1 O5 173.34(17)
O3 Ti1 O5 92.96(18)
O4 Ti1 O5 78.38(18)
O1 Ti1 O5 75.15(16)
O13 Ti1 O5 102.36(16)
O6 Ti2 O8 102.20(19)
O6 Ti2 O7 80.43(19)
O8 Ti2 O7 97.02(19)
O6 Ti2 O1 106.57(18)
O8 Ti2 O1 150.57(19)
O7 Ti2 O1 93.72(18)
O6 Ti2 O5 92.86(19)
O8 Ti2 O5 95.24(19)
O7 Ti2 O5 167.02(19)
O1 Ti2 O5 77.46(17)
O6 Ti2 O9 167.25(18)
O8 Ti2 O9 77.44(18)
O7 Ti2 O9 86.95(18)
O1 Ti2 O9 75.87(16)
O5 Ti2 O9 99.88(17)
O12 Ti3 O10 106.2(2)
O12 Ti3 O11 98.28(19)
O10 Ti3 O11 81.52(19)
O12 Ti3 O9 95.07(18)
O10 Ti3 O9 88.30(18)
O11 Ti3 O9 165.03(18)
O12 Ti3 O1 150.69(19)
O10 Ti3 O1 102.00(17)
O11 Ti3 O1 93.65(17)
O9 Ti3 O1 77.69(16)
O12 Ti3 O13 77.41(18)
O10 Ti3 O13 174.39(19)
O11 Ti3 O13 93.76(17)
O9 Ti3 O13 95.73(16)
O1 Ti3 O13 75.16(16)
Ti1 O1 Ti2 106.74(19)
Ti1 O1 Ti3 106.89(19)
Ti2 O1 Ti3 104.61(17)
C1 O2 Ti1 115.0(4)
C6 O3 Ti1 117.0(4)
C7 O4 Ti1 119.4(4)
C12 O5 Ti2 138.9(4)
C12 O5 Ti1 114.9(4)
Ti2 O5 Ti1 100.65(18)
C13 O6 Ti2 116.5(4)
C18 O7 Ti2 114.6(4)
C19 O8 Ti2 119.3(4)
C24 O9 Ti3 144.8(4)
C24 O9 Ti2 114.8(4)
Ti3 O9 Ti2 100.47(18)
C25 O10 Ti3 113.8(4)
C30 O11 Ti3 116.5(4)
C31 O12 Ti3 119.5(4)
C36 O13 Ti1 141.3(4)
C36 O13 Ti3 114.9(4)
Ti1 O13 Ti3 100.75(18)
O2 C1 C2 124.0(6)
O2 C1 C6 113.9(6)
C2 C1 C6 122.1(6)
C1 C2 C3 117.2(7)
C1 C2 H2 121.4
C3 C2 H2 121.4
C2 C3 C4 119.2(6)
C2 C3 H3 120.4
C4 C3 H3 120.4
C5 C4 C3 120.6(7)
C5 C4 H4 119.7
C3 C4 H4 119.7
C4 C5 C6 120.6(7)
C4 C5 H5 119.7
C6 C5 H5 119.7
O3 C6 C5 126.8(6)
O3 C6 C1 113.0(5)
C5 C6 C1 120.2(6)
O4 C7 C8 125.0(7)
O4 C7 C12 114.6(6)
C8 C7 C12 120.4(8)
C7 C8 C9 117.3(8)
C7 C8 H8 121.3
C9 C8 H8 121.3
C10 C9 C8 123.1(8)
C10 C9 H9 118.5
C8 C9 H9 118.5
C9 C10 C11 120.4(8)
C9 C10 H10 119.8
C11 C10 H10 119.8
C10 C11 C12 120.3(7)
C10 C11 H11 119.8
C12 C11 H11 119.8
O5 C12 C11 128.8(6)
O5 C12 C7 112.7(6)
C11 C12 C7 118.4(7)
O6 C13 C14 124.0(6)
O6 C13 C18 113.9(6)
C14 C13 C18 122.1(7)
C15 C14 C13 117.1(7)
C15 C14 H14 121.5
C13 C14 H14 121.5
C14 C15 C16 124.3(7)
C14 C15 H15 117.9
C16 C15 H15 117.9
C15 C16 C17 115.5(7)
C15 C16 H16 122.2
C17 C16 H16 122.2
C18 C17 C16 122.6(7)
C18 C17 H17 118.7
C16 C17 H17 118.7
O7 C18 C17 127.3(6)
O7 C18 C13 114.3(6)
C17 C18 C13 118.4(7)
O8 C19 C20 122.3(7)
O8 C19 C24 117.4(7)
C20 C19 C24 120.3(7)
C19 C20 C21 115.6(7)
C19 C20 H20 122.2
C21 C20 H20 122.2
C20 C21 C22 124.1(7)
C20 C21 H21 117.9
C22 C21 H21 117.9
C23 C22 C21 118.9(8)
C23 C22 H22 120.5
C21 C22 H22 120.5
C24 C23 C22 115.9(7)
C24 C23 H23 122.0
C22 C23 H23 122.0
O9 C24 C23 124.2(7)
O9 C24 C19 110.7(6)
C23 C24 C19 125.0(7)
C26 C25 O10 124.9(6)
C26 C25 C30 120.4(6)
O10 C25 C30 114.4(6)
C25 C26 C27 117.4(7)
C25 C26 H26 121.3
C27 C26 H26 121.3
C26 C27 C28 119.3(7)
C26 C27 H27 120.3
C28 C27 H27 120.3
C29 C28 C27 122.0(8)
C29 C28 H28 119.0
C27 C28 H28 119.0
C30 C29 C28 119.7(8)
C30 C29 H29 120.2
C28 C29 H29 120.2
C29 C30 O11 128.0(6)
C29 C30 C25 120.9(7)
O11 C30 C25 111.1(5)
O12 C31 C32 124.1(6)
O12 C31 C36 115.9(6)
C32 C31 C36 120.0(7)
C31 C32 C33 118.6(7)
C31 C32 H32 120.7
C33 C32 H32 120.7
C32 C33 C34 121.3(7)
C32 C33 H33 119.3
C34 C33 H33 119.3
C35 C34 C33 118.9(7)
C35 C34 H34 120.5
C33 C34 H34 120.5
C36 C35 C34 119.8(7)
C36 C35 H35 120.1
C34 C35 H35 120.1
O13 C36 C35 127.4(6)
O13 C36 C31 111.4(6)
C35 C36 C31 121.2(6)

loop_
_geom_bond_atom_site_label_1
_geom_bond_atom_site_label_2
_geom_bond_distance
Ti1 O2 1.903(4)
Ti1 O3 1.911(4)
Ti1 O4 1.919(5)
Ti1 O1 1.948(4)
Ti1 O13 2.040(4)
Ti1 O5 2.101(4)
Ti2 O6 1.899(4)
Ti2 O8 1.909(4)
Ti2 O7 1.963(4)
Ti2 O1 1.969(4)
Ti2 O5 1.982(4)
Ti2 O9 2.091(4)
Ti3 O12 1.894(4)
Ti3 O10 1.904(4)
Ti3 O11 1.927(4)
Ti3 O9 1.988(4)
Ti3 O1 1.995(4)
Ti3 O13 2.073(4)
O2 C1 1.374(7)
O3 C6 1.332(6)
O4 C7 1.363(8)
O5 C12 1.345(8)
O6 C13 1.342(7)
O7 C18 1.331(7)
O8 C19 1.325(7)
O9 C24 1.371(7)
O10 C25 1.405(7)
O11 C30 1.376(7)
O12 C31 1.342(7)
O13 C36 1.358(7)
C1 C2 1.383(8)
C1 C6 1.401(8)
C2 C3 1.421(9)
C2 H2 0.9500
C3 C4 1.450(10)
C3 H3 0.9500
C4 C5 1.339(9)
C4 H4 0.9500
C5 C6 1.374(8)
C5 H5 0.9500
C7 C8 1.380(9)
C7 C12 1.458(9)
C8 C9 1.397(10)
C8 H8 0.9500
C9 C10 1.361(10)
C9 H9 0.9500
C10 C11 1.371(10)
C10 H10 0.9500
C11 C12 1.387(9)
C11 H11 0.9500
C13 C14 1.387(9)
C13 C18 1.402(9)
C14 C15 1.367(9)
C14 H14 0.9500
C15 C16 1.394(10)
C15 H15 0.9500
C16 C17 1.423(10)
C16 H16 0.9500
C17 C18 1.352(9)
C17 H17 0.9500
C19 C20 1.401(9)
C19 C24 1.408(9)
C20 C21 1.401(11)
C20 H20 0.9500
C21 C22 1.437(12)
C21 H21 0.9500
C22 C23 1.418(11)
C22 H22 0.9500
C23 C24 1.386(9)
C23 H23 0.9500
C25 C26 1.357(9)
C25 C30 1.424(8)
C26 C27 1.398(10)
C26 H26 0.9500
C27 C28 1.401(11)
C27 H27 0.9500
C28 C29 1.323(10)
C28 H28 0.9500
C29 C30 1.319(9)
C29 H29 0.9500
C31 C32 1.381(8)
C31 C36 1.402(9)
C32 C33 1.389(9)
C32 H32 0.9500
C33 C34 1.411(10)
C33 H33 0.9500
C34 C35 1.381(9)
C34 H34 0.9500
C35 C36 1.371(8)
C35 H35 0.9500
